data_7251200
loop_
_publ_author_name
'de Meester, Jos\'ephine'
'Shemchuk, Oleksii'
'Collard, Laurent'
'Wouters, Johan'
'Robeyns, Koen'
'Leyssens, Tom'

_publ_section_title
;
 Solvent selection as a major determinant of chiral resolution outcomes:
 The BINOL-DACH case study
;
_journal_name_full CrystEngComm
_journal_paper_doi 10.1039/D5CE00706B
_journal_year 2025
_chemical_absolute_configuration rm
_chemical_formula_moiety '4(C20 H13 O2), 4(C6 H15 N2), 3(C2 H6 O), H2 O'
_chemical_formula_sum 'C110 H132 N8 O12'
_chemical_formula_weight 1758.23
_chemical_name_common 'BINOL +  DACH'
_chemical_name_systematic '1,1'-bi-2-naphtol + trans-cyclohexane-1,2-diamine'
_space_group_crystal_system triclinic
_space_group_IT_number 1
_space_group_name_Hall 'P 1'
_space_group_name_H-M_alt 'P 1'
_atom_sites_solution_hydrogens mixed
_atom_sites_solution_primary dual
_audit_creation_method SHELXL-2018/3
_audit_update_record
;
2025-07-06 deposited with the CCDC.	2025-10-29 downloaded from the CCDC.
;
_cell_angle_alpha 87.176(7)
_cell_angle_beta 89.274(8)
_cell_angle_gamma 76.533(8)
_cell_formula_units_Z 1
_cell_length_a 10.3936(12)
_cell_length_b 11.2508(9)
_cell_length_c 20.951(2)
_cell_measurement_reflns_used 4597
_cell_measurement_temperature 297(2)
_cell_measurement_theta_max 25.3920
_cell_measurement_theta_min 2.9000
_cell_volume 2379.7(4)
_computing_cell_refinement
;
CrysAlisPro, Agilent Technologies,
Version 1.171.37.35 (release 13-08-2014 CrysAlis171 .NET)
(compiled Aug 13 2014,18:06:01)
;
_computing_data_collection MAR
_computing_data_reduction
;
CrysAlisPro, Agilent Technologies,
Version 1.171.37.35 (release 13-08-2014 CrysAlis171 .NET)
(compiled Aug 13 2014,18:06:01)
;
_computing_molecular_graphics 'MERCURY (Macrae et al., 2008)'
_computing_publication_material
;
'MERCURY (Macrae et al., 2008), Platon (Spek, 2009)'
;
_computing_structure_refinement 'SHELXL-2018/3 (Sheldrick, 2018)'
_computing_structure_solution 'SHELXT (Sheldrick, 2015)'
_diffrn_ambient_temperature 297(2)
_diffrn_measured_fraction_theta_full 0.998
_diffrn_measured_fraction_theta_max 0.998
_diffrn_measurement_device_type 'MAR345 image plate'
_diffrn_measurement_method
;
'120 images, \D\F 2.0\% '
'120 images, \D\F 2.0\% (2nd orientation)'
;
_diffrn_radiation_type MoK\a
_diffrn_radiation_wavelength 0.71073
_diffrn_reflns_av_R_equivalents 0.0535
_diffrn_reflns_av_unetI/netI 0.0625
_diffrn_reflns_Laue_measured_fraction_full 0.998
_diffrn_reflns_Laue_measured_fraction_max 0.998
_diffrn_reflns_limit_h_max 12
_diffrn_reflns_limit_h_min -12
_diffrn_reflns_limit_k_max 13
_diffrn_reflns_limit_k_min -13
_diffrn_reflns_limit_l_max 25
_diffrn_reflns_limit_l_min -25
_diffrn_reflns_number 41911
_diffrn_reflns_point_group_measured_fraction_full 0.997
_diffrn_reflns_point_group_measured_fraction_max 0.997
_diffrn_reflns_theta_full 25.242
_diffrn_reflns_theta_max 25.252
_diffrn_reflns_theta_min 2.561
_diffrn_source 'Incoatec microfocus source'
_exptl_absorpt_coefficient_mu 0.080
_exptl_absorpt_correction_T_max 1.00000
_exptl_absorpt_correction_T_min 0.94435
_exptl_absorpt_correction_type multi-scan
_exptl_absorpt_process_details
;
CrysAlisPro, Agilent Technologies,
Version 1.171.37.35 (release 13-08-2014 CrysAlis171 .NET)
(compiled Aug 13 2014,18:06:01)
Empirical absorption correction using spherical harmonics,
 implemented in SCALE3 ABSPACK scaling algorithm.
;
_exptl_crystal_colour colourless
_exptl_crystal_density_diffrn 1.227
_exptl_crystal_description block
_exptl_crystal_F_000 944
_exptl_crystal_recrystallization_method 'Re-crystallisation from solvent: Ethanol'
_exptl_crystal_size_max 0.12
_exptl_crystal_size_mid 0.10
_exptl_crystal_size_min 0.10
_refine_diff_density_max 0.470
_refine_diff_density_min -0.209
_refine_diff_density_rms 0.039
_refine_ls_abs_structure_details
;
 Flack x determined using 3762 quotients [(I+)-(I-)]/[(I+)+(I-)]
 (Parsons, Flack and Wagner, Acta Cryst. B69 (2013) 249-259).
;
_refine_ls_abs_structure_Flack 0.2(7)
_refine_ls_extinction_method none
_refine_ls_goodness_of_fit_ref 1.024
_refine_ls_hydrogen_treatment mixed
_refine_ls_matrix_type full
_refine_ls_number_parameters 1227
_refine_ls_number_reflns 17196
_refine_ls_number_restraints 1172
_refine_ls_restrained_S_all 1.035
_refine_ls_R_factor_all 0.1197
_refine_ls_R_factor_gt 0.0680
_refine_ls_shift/su_max 0.000
_refine_ls_shift/su_mean 0.000
_refine_ls_structure_factor_coef Fsqd
_refine_ls_weighting_details 'w=1/[\s^2^(Fo^2^)+(0.0856P)^2^+0.7211P] where P=(Fo^2^+2Fc^2^)/3'
_refine_ls_weighting_scheme calc
_refine_ls_wR_factor_gt 0.1648
_refine_ls_wR_factor_ref 0.1907
_reflns_Friedel_coverage 0.999
_reflns_Friedel_fraction_full 0.997
_reflns_Friedel_fraction_max 0.997
_reflns_number_gt 10464
_reflns_number_total 17196
_reflns_threshold_expression 'I > 2\s(I)'
_cod_data_source_file d5ce00706b2.cif
_cod_data_source_block jdm_rBIN_RRDACHEtOH
_cod_original_cell_volume 2379.6(4)
_cod_database_code 7251200
_shelx_shelxl_version_number 2018/3
_shelx_space_group_comment
;
The symmetry employed for this shelxl refinement is uniquely defined
by the following loop, which should always be used as a source of
symmetry information in preference to the above space-group names.
They are only intended as comments.
;

loop_
_space_group_symop_operation_xyz
'x, y, z'

loop_
_atom_site_label
_atom_site_type_symbol
_atom_site_fract_x
_atom_site_fract_y
_atom_site_fract_z
_atom_site_U_iso_or_equiv
_atom_site_adp_type
_atom_site_occupancy
_atom_site_site_symmetry_order
_atom_site_calc_flag
_atom_site_refinement_flags_posn
_atom_site_refinement_flags_adp
_atom_site_refinement_flags_occupancy
_atom_site_disorder_assembly
_atom_site_disorder_group
N1 N 0.3013(6) 0.2822(5) 0.8241(3) 0.0500(14) Uani 1 1 d D U . . .
H1A H 0.283898 0.275444 0.783093 0.075 Uiso 1 1 calc R U . . .
H1B H 0.264746 0.231348 0.848083 0.075 Uiso 1 1 calc R U . . .
H1C H 0.388426 0.263208 0.830077 0.075 Uiso 1 1 calc R U . . .
C2 C 0.2452(6) 0.4112(5) 0.8426(3) 0.0416(15) Uani 1 1 d D U . . .
H2 H 0.151182 0.434285 0.831183 0.050 Uiso 1 1 calc R U . . .
C3 C 0.3152(8) 0.4966(6) 0.8070(4) 0.066(2) Uani 1 1 d D U . . .
H3A H 0.304801 0.492000 0.761260 0.079 Uiso 1 1 calc R U . . .
H3AB H 0.408852 0.474580 0.816922 0.079 Uiso 1 1 calc R U . . .
C4 C 0.2537(11) 0.6260(7) 0.8276(5) 0.098(3) Uani 1 1 d D U . . .
H4A H 0.299841 0.682594 0.806464 0.117 Uiso 1 1 calc R U . . .
H4AB H 0.162018 0.649139 0.813993 0.117 Uiso 1 1 calc R U . . .
C5 C 0.2597(10) 0.6368(7) 0.8986(5) 0.097(3) Uani 1 1 d D U . . .
H5A H 0.216304 0.719357 0.909432 0.117 Uiso 1 1 calc R U . . .
H5AB H 0.351408 0.621457 0.911874 0.117 Uiso 1 1 calc R U . . .
C6 C 0.1937(9) 0.5474(7) 0.9339(4) 0.083(2) Uani 1 1 d D U . . .
H6A H 0.100305 0.566762 0.923325 0.100 Uiso 1 1 calc R U . . .
H6AB H 0.201868 0.554115 0.979525 0.100 Uiso 1 1 calc R U . . .
C7 C 0.2579(7) 0.4144(6) 0.9157(3) 0.0512(16) Uani 1 1 d D U . . .
H7 H 0.351908 0.395093 0.927077 0.061 Uiso 1 1 calc R U . . .
N8 N 0.1963(7) 0.3228(6) 0.9463(3) 0.084(2) Uani 1 1 d D U . . .
H8A H 0.110(3) 0.351(5) 0.939(4) 0.126 Uiso 1 1 d D U . . .
H8B H 0.207(7) 0.327(6) 0.9877(12) 0.126 Uiso 1 1 d D U . . .
N11 N 0.6528(6) 0.3332(5) 0.6558(3) 0.0577(16) Uani 1 1 d . U . . .
H11A H 0.702031 0.369057 0.629609 0.087 Uiso 1 1 calc R U . . .
H11B H 0.682172 0.331277 0.695631 0.087 Uiso 1 1 calc R U . . .
H11C H 0.568990 0.375420 0.653728 0.087 Uiso 1 1 calc R U . . .
C12 C 0.6615(6) 0.2052(6) 0.6362(3) 0.0489(15) Uani 1 1 d . U . . .
H12 H 0.600054 0.209608 0.600641 0.059 Uiso 1 1 calc R U . . .
C13 C 0.6196(9) 0.1277(7) 0.6901(4) 0.066(2) Uani 1 1 d . U . . .
H13A H 0.530912 0.166061 0.704038 0.080 Uiso 1 1 calc R U . . .
H13B H 0.678936 0.121324 0.726108 0.080 Uiso 1 1 calc R U . . .
C14 C 0.6223(8) 0.0000(7) 0.6675(4) 0.076(2) Uani 1 1 d . U . . .
H14A H 0.597317 -0.050109 0.702396 0.091 Uiso 1 1 calc R U . . .
H14B H 0.559540 0.005692 0.633000 0.091 Uiso 1 1 calc R U . . .
C15 C 0.7612(8) -0.0584(6) 0.6446(4) 0.069(2) Uani 1 1 d . U . . .
H15A H 0.822523 -0.069013 0.680040 0.082 Uiso 1 1 calc R U . . .
H15B H 0.762740 -0.138471 0.629014 0.082 Uiso 1 1 calc R U . . .
C16 C 0.8046(8) 0.0208(7) 0.5915(4) 0.064(2) Uani 1 1 d . U . . .
H16A H 0.894377 -0.016751 0.578729 0.077 Uiso 1 1 calc R U . . .
H16B H 0.747727 0.025472 0.554648 0.077 Uiso 1 1 calc R U . . .
C17 C 0.7990(6) 0.1486(6) 0.6125(3) 0.0561(16) Uani 1 1 d D U . . .
H17 H 0.861278 0.142905 0.647877 0.067 Uiso 1 1 calc R U . . .
N18 N 0.8325(10) 0.2310(8) 0.5617(4) 0.099(3) Uani 1 1 d D U . . .
H18A H 0.918(3) 0.197(6) 0.553(3) 0.148 Uiso 1 1 d D U . . .
H18B H 0.784(8) 0.216(8) 0.5273(16) 0.148 Uiso 1 1 d D U . . .
N21 N -0.1217(12) 0.7613(10) 0.4470(5) 0.137(4) Uani 1 1 d D U . . .
H21A H -0.071(5) 0.686(3) 0.449(5) 0.206 Uiso 1 1 d D U . . .
H21B H -0.188(7) 0.766(10) 0.416(3) 0.206 Uiso 1 1 d D U . . .
C22 C -0.0375(8) 0.8343(7) 0.4126(3) 0.0657(19) Uani 1 1 d D U . . .
H22 H 0.051070 0.810024 0.431480 0.079 Uiso 1 1 calc R U . . .
C23 C -0.0857(10) 0.9714(9) 0.4183(5) 0.093(3) Uani 1 1 d . U . . .
H23A H -0.175229 0.996839 0.401769 0.111 Uiso 1 1 calc R U . . .
H23B H -0.088534 0.989687 0.463090 0.111 Uiso 1 1 calc R U . . .
C24 C -0.0021(9) 1.0428(7) 0.3837(4) 0.080(2) Uani 1 1 d . U . . .
H24A H 0.085439 1.024228 0.402584 0.096 Uiso 1 1 calc R U . . .
H24B H -0.040326 1.129573 0.387118 0.096 Uiso 1 1 calc R U . . .
C25 C 0.0080(10) 1.0116(7) 0.3139(4) 0.088(3) Uani 1 1 d . U . . .
H25A H 0.065777 1.056196 0.291496 0.105 Uiso 1 1 calc R U . . .
H25B H -0.078709 1.035677 0.294201 0.105 Uiso 1 1 calc R U . . .
C26 C 0.0636(12) 0.8732(9) 0.3086(5) 0.103(3) Uani 1 1 d . U . . .
H26A H 0.068762 0.852865 0.264027 0.123 Uiso 1 1 calc R U . . .
H26B H 0.151954 0.849639 0.326509 0.123 Uiso 1 1 calc R U . . .
C27 C -0.0244(7) 0.8063(6) 0.3438(3) 0.0542(17) Uani 1 1 d . U . . .
H27 H -0.112616 0.833062 0.324610 0.065 Uiso 1 1 calc R U . . .
N28 N 0.0194(7) 0.6729(5) 0.3369(3) 0.0602(17) Uani 1 1 d . U . . .
H28A H 0.004222 0.655267 0.297088 0.090 Uiso 1 1 calc R U . . .
H28B H -0.025243 0.634312 0.364129 0.090 Uiso 1 1 calc R U . . .
H28C H 0.105515 0.648616 0.345188 0.090 Uiso 1 1 calc R U . . .
N31 N 1.3829(7) 0.7094(6) 0.1779(3) 0.0668(18) Uani 1 1 d D U . . .
H31A H 1.411752 0.767575 0.155676 0.100 Uiso 1 1 calc R U . . .
H31B H 1.410646 0.705560 0.218127 0.100 Uiso 1 1 calc R U . . .
H31C H 1.294916 0.726850 0.177169 0.100 Uiso 1 1 calc R U . . .
C32 C 1.4359(11) 0.5888(7) 0.1488(4) 0.095(3) Uani 1 1 d D U . . .
H32 H 1.525264 0.563503 0.166769 0.114 Uiso 1 1 calc R U . . .
C33 C 1.4623(13) 0.6031(10) 0.0792(5) 0.133(4) Uani 1 1 d D U . . .
H33A H 1.532149 0.646469 0.072181 0.159 Uiso 1 1 calc R U . . .
H33B H 1.383309 0.649120 0.057333 0.159 Uiso 1 1 calc R U . . .
C34 C 1.5047(12) 0.4734(11) 0.0539(6) 0.126(4) Uani 1 1 d D U . . .
H34A H 1.492002 0.480739 0.007922 0.151 Uiso 1 1 calc R U . . .
H34B H 1.598977 0.444467 0.061337 0.151 Uiso 1 1 calc R U . . .
C35 C 1.4415(15) 0.3784(11) 0.0786(6) 0.147(5) Uani 1 1 d D U . . .
H35A H 1.488969 0.300994 0.062521 0.176 Uiso 1 1 calc R U . . .
H35B H 1.352219 0.395481 0.061742 0.176 Uiso 1 1 calc R U . . .
C36 C 1.4343(13) 0.3645(9) 0.1489(5) 0.131(4) Uani 1 1 d D U . . .
H36A H 1.522268 0.333231 0.166453 0.157 Uiso 1 1 calc R U . . .
H36B H 1.380762 0.306955 0.161037 0.157 Uiso 1 1 calc R U . . .
C37 C 1.3712(10) 0.4924(8) 0.1760(4) 0.093(3) Uani 1 1 d D U . . .
H37 H 1.278729 0.514911 0.162053 0.112 Uiso 1 1 calc R U . . .
N38 N 1.3702(12) 0.4884(10) 0.2436(4) 0.154(4) Uani 1 1 d D U . . .
H38A H 1.362(13) 0.413(5) 0.2580(12) 0.231 Uiso 1 1 d D U . . .
H38B H 1.439(8) 0.514(11) 0.2572(13) 0.231 Uiso 1 1 d D U . . .
O41 O -0.0539(5) 0.1983(5) 0.7449(2) 0.0584(14) Uani 1 1 d . U . . .
H41 H -0.119683 0.233736 0.764200 0.088 Uiso 1 1 calc R U . . .
C42 C 0.0384(7) 0.1380(7) 0.7872(3) 0.0438(16) Uani 1 1 d . U . . .
C43 C 0.0117(8) 0.1417(8) 0.8534(3) 0.0541(19) Uani 1 1 d . U . . .
H43 H -0.067863 0.189239 0.867819 0.065 Uiso 1 1 calc R U . . .
C44 C 0.1007(8) 0.0769(7) 0.8961(3) 0.0522(18) Uani 1 1 d . U . . .
H44 H 0.080627 0.080008 0.939507 0.063 Uiso 1 1 calc R U . . .
C45 C 0.2237(7) 0.0043(6) 0.8764(3) 0.0458(16) Uani 1 1 d . U . . .
C46 C 0.3176(9) -0.0628(7) 0.9196(4) 0.061(2) Uani 1 1 d . U . . .
H46 H 0.298330 -0.063743 0.963083 0.074 Uiso 1 1 calc R U . . .
C47 C 0.4382(9) -0.1276(9) 0.8985(4) 0.071(2) Uani 1 1 d . U . . .
H47 H 0.500752 -0.170352 0.927719 0.085 Uiso 1 1 calc R U . . .
C48 C 0.4672(8) -0.1293(7) 0.8332(4) 0.062(2) Uani 1 1 d . U . . .
H48 H 0.548462 -0.174341 0.819160 0.074 Uiso 1 1 calc R U . . .
C49 C 0.3769(7) -0.0651(7) 0.7897(4) 0.0525(18) Uani 1 1 d . U . . .
H49 H 0.398044 -0.066987 0.746436 0.063 Uiso 1 1 calc R U . . .
C50 C 0.2518(7) 0.0042(6) 0.8092(3) 0.0413(15) Uani 1 1 d . U . . .
C51 C 0.1572(7) 0.0713(6) 0.7650(3) 0.0405(15) Uani 1 1 d . U . . .
C52 C 0.1828(6) 0.0734(6) 0.6952(3) 0.0400(15) Uani 1 1 d . U . . .
C53 C 0.1664(6) -0.0271(7) 0.6587(3) 0.0463(17) Uani 1 1 d . U . . .
C54 C 0.1279(7) -0.1307(7) 0.6870(4) 0.0540(19) Uani 1 1 d . U . . .
H54 H 0.112422 -0.133447 0.730765 0.065 Uiso 1 1 calc R U . . .
C55 C 0.1123(8) -0.2276(8) 0.6524(4) 0.066(2) Uani 1 1 d . U . . .
H55 H 0.087647 -0.294666 0.672252 0.079 Uiso 1 1 calc R U . . .
C56 C 0.1351(8) -0.2218(9) 0.5853(4) 0.070(2) Uani 1 1 d . U . . .
H56 H 0.122605 -0.284477 0.560472 0.083 Uiso 1 1 calc R U . . .
C57 C 0.1738(7) -0.1277(8) 0.5582(4) 0.062(2) Uani 1 1 d . U . . .
H57 H 0.190088 -0.127799 0.514455 0.074 Uiso 1 1 calc R U . . .
C58 C 0.1923(7) -0.0264(7) 0.5916(3) 0.0471(17) Uani 1 1 d . U . . .
C59 C 0.2305(7) 0.0745(7) 0.5623(3) 0.0567(19) Uani 1 1 d . U . . .
H59 H 0.246195 0.076598 0.518501 0.068 Uiso 1 1 calc R U . . .
C60 C 0.2450(7) 0.1703(7) 0.5973(3) 0.0574(19) Uani 1 1 d . U . . .
H60 H 0.269718 0.236631 0.576584 0.069 Uiso 1 1 calc R U . . .
C61 C 0.2232(6) 0.1710(7) 0.6648(3) 0.0442(17) Uani 1 1 d . U . . .
O62 O 0.2404(4) 0.2656(4) 0.6959(2) 0.0475(12) Uani 1 1 d . U . . .
O71 O -0.2688(4) 0.3476(4) 0.7851(2) 0.0448(11) Uani 1 1 d . U . . .
C72 C -0.2486(6) 0.4432(6) 0.8163(3) 0.0386(15) Uani 1 1 d . U . . .
C73 C -0.2708(7) 0.4451(7) 0.8832(3) 0.0543(19) Uani 1 1 d . U . . .
H73 H -0.301858 0.381676 0.903342 0.065 Uiso 1 1 calc R U . . .
C74 C -0.2488(8) 0.5355(8) 0.9192(4) 0.058(2) Uani 1 1 d . U . . .
H74 H -0.263834 0.532503 0.963067 0.069 Uiso 1 1 calc R U . . .
C75 C -0.2035(7) 0.6336(7) 0.8904(3) 0.0507(18) Uani 1 1 d . U . . .
C76 C -0.1762(8) 0.7278(8) 0.9268(4) 0.061(2) Uani 1 1 d . U . . .
H76 H -0.189075 0.725922 0.970807 0.074 Uiso 1 1 calc R U . . .
C77 C -0.1306(9) 0.8221(8) 0.8971(4) 0.071(2) Uani 1 1 d . U . . .
H77 H -0.111158 0.883017 0.921174 0.086 Uiso 1 1 calc R U . . .
C78 C -0.1136(8) 0.8261(7) 0.8312(4) 0.064(2) Uani 1 1 d . U . . .
H78 H -0.086139 0.891726 0.811299 0.077 Uiso 1 1 calc R U . . .
C79 C -0.1364(7) 0.7362(7) 0.7957(3) 0.0530(18) Uani 1 1 d . U . . .
H79 H -0.122997 0.741033 0.751762 0.064 Uiso 1 1 calc R U . . .
C80 C -0.1799(6) 0.6349(6) 0.8230(3) 0.0398(15) Uani 1 1 d . U . . .
C81 C -0.2028(6) 0.5393(6) 0.7879(3) 0.0366(14) Uani 1 1 d . U . . .
C82 C -0.1792(6) 0.5408(6) 0.7167(3) 0.0368(15) Uani 1 1 d . U . . .
C83 C -0.2800(6) 0.5983(6) 0.6727(3) 0.0378(15) Uani 1 1 d . U . . .
C84 C -0.4097(7) 0.6552(7) 0.6939(3) 0.0483(17) Uani 1 1 d . U . . .
H84 H -0.428884 0.655384 0.737389 0.058 Uiso 1 1 calc R U . . .
C85 C -0.5054(7) 0.7090(7) 0.6512(4) 0.060(2) Uani 1 1 d . U . . .
H85 H -0.589508 0.745515 0.665761 0.071 Uiso 1 1 calc R U . . .
C86 C -0.4786(8) 0.7104(8) 0.5840(4) 0.068(2) Uani 1 1 d . U . . .
H86 H -0.544669 0.746496 0.554888 0.082 Uiso 1 1 calc R U . . .
C87 C -0.3556(8) 0.6584(7) 0.5638(4) 0.0560(19) Uani 1 1 d . U . . .
H87 H -0.337875 0.660050 0.520169 0.067 Uiso 1 1 calc R U . . .
C88 C -0.2532(7) 0.6018(6) 0.6059(3) 0.0418(16) Uani 1 1 d . U . . .
C89 C -0.1262(7) 0.5450(7) 0.5847(3) 0.0484(17) Uani 1 1 d . U . . .
H89 H -0.107311 0.546800 0.541174 0.058 Uiso 1 1 calc R U . . .
C90 C -0.0299(7) 0.4873(7) 0.6267(3) 0.0486(18) Uani 1 1 d . U . . .
H90 H 0.052863 0.449098 0.611252 0.058 Uiso 1 1 calc R U . . .
C91 C -0.0534(6) 0.4845(6) 0.6930(3) 0.0403(15) Uani 1 1 d . U . . .
O92 O 0.0406(5) 0.4336(5) 0.7347(2) 0.0579(14) Uani 1 1 d . U . . .
H92 H 0.108470 0.403010 0.715407 0.087 Uiso 1 1 calc R U . . .
O101 O 0.4568(5) 0.7270(4) 0.3053(2) 0.0496(12) Uani 1 1 d . U . . .
C102 C 0.4777(6) 0.8237(6) 0.3353(3) 0.0432(16) Uani 1 1 d . U . . .
C103 C 0.4613(8) 0.8275(7) 0.4026(3) 0.0548(19) Uani 1 1 d . U . . .
H103 H 0.435533 0.763051 0.424719 0.066 Uiso 1 1 calc R U . . .
C104 C 0.4815(8) 0.9201(7) 0.4352(4) 0.0574(19) Uani 1 1 d . U . . .
H104 H 0.470108 0.918211 0.479330 0.069 Uiso 1 1 calc R U . . .
C105 C 0.5203(7) 1.0227(7) 0.4043(3) 0.0483(17) Uani 1 1 d . U . . .
C106 C 0.5394(8) 1.1220(8) 0.4389(4) 0.066(2) Uani 1 1 d . U . . .
H106 H 0.526316 1.122829 0.482890 0.079 Uiso 1 1 calc R U . . .
C107 C 0.5779(9) 1.2181(8) 0.4061(4) 0.070(2) Uani 1 1 d . U . . .
H107 H 0.592213 1.283620 0.428167 0.084 Uiso 1 1 calc R U . . .
C108 C 0.5947(8) 1.2162(8) 0.3412(4) 0.063(2) Uani 1 1 d . U . . .
H108 H 0.621544 1.280944 0.320063 0.076 Uiso 1 1 calc R U . . .
C109 C 0.5736(7) 1.1233(7) 0.3063(4) 0.0528(18) Uani 1 1 d . U . . .
H109 H 0.584751 1.126554 0.262223 0.063 Uiso 1 1 calc R U . . .
C110 C 0.5348(7) 1.0218(7) 0.3367(3) 0.0424(16) Uani 1 1 d . U . . .
C111 C 0.5143(6) 0.9237(6) 0.3033(3) 0.0435(16) Uani 1 1 d . U . . .
C112 C 0.5350(6) 0.9215(7) 0.2316(3) 0.0405(15) Uani 1 1 d . U . . .
C113 C 0.4373(7) 0.9884(6) 0.1888(3) 0.0440(16) Uani 1 1 d . U . . .
C114 C 0.3130(7) 1.0568(7) 0.2100(4) 0.0501(17) Uani 1 1 d . U . . .
H114 H 0.294503 1.058792 0.253563 0.060 Uiso 1 1 calc R U . . .
C115 C 0.2213(8) 1.1189(8) 0.1681(4) 0.062(2) Uani 1 1 d . U . . .
H115 H 0.140176 1.161633 0.183474 0.074 Uiso 1 1 calc R U . . .
C116 C 0.2448(9) 1.1209(8) 0.1024(4) 0.065(2) Uani 1 1 d . U . . .
H116 H 0.180724 1.165359 0.074346 0.078 Uiso 1 1 calc R U . . .
C117 C 0.3612(9) 1.0576(8) 0.0802(4) 0.062(2) Uani 1 1 d . U . . .
H117 H 0.377257 1.059975 0.036429 0.074 Uiso 1 1 calc R U . . .
C118 C 0.4612(8) 0.9868(7) 0.1218(3) 0.0519(18) Uani 1 1 d . U . . .
C119 C 0.5804(8) 0.9138(8) 0.0995(4) 0.062(2) Uani 1 1 d . U . . .
H119 H 0.595158 0.909812 0.055682 0.074 Uiso 1 1 calc R U . . .
C120 C 0.6740(8) 0.8492(8) 0.1400(4) 0.058(2) Uani 1 1 d . U . . .
H120 H 0.751698 0.801356 0.123855 0.070 Uiso 1 1 calc R U . . .
C121 C 0.6541(7) 0.8541(7) 0.2072(3) 0.0471(17) Uani 1 1 d . U . . .
O122 O 0.7464(5) 0.7942(5) 0.2492(2) 0.0644(14) Uani 1 1 d . U . . .
H122 H 0.798599 0.739901 0.231182 0.097 Uiso 1 1 calc R U . . .
O131 O 0.6536(5) 0.5616(5) 0.2619(2) 0.0606(14) Uani 1 1 d . U . . .
H131 H 0.587463 0.591548 0.282522 0.091 Uiso 1 1 calc R U . . .
C132 C 0.7548(7) 0.5064(7) 0.3032(3) 0.0456(17) Uani 1 1 d . U . . .
C133 C 0.7305(7) 0.5084(7) 0.3701(4) 0.0529(19) Uani 1 1 d . U . . .
H133 H 0.648099 0.548158 0.385390 0.063 Uiso 1 1 calc R U . . .
C134 C 0.8264(8) 0.4528(7) 0.4112(3) 0.0527(18) Uani 1 1 d . U . . .
H134 H 0.809181 0.452993 0.454908 0.063 Uiso 1 1 calc R U . . .
C135 C 0.9531(7) 0.3940(6) 0.3890(3) 0.0449(16) Uani 1 1 d . U . . .
C136 C 1.0575(8) 0.3371(7) 0.4312(4) 0.061(2) Uani 1 1 d . U . . .
H136 H 1.043292 0.336605 0.475124 0.074 Uiso 1 1 calc R U . . .
C137 C 1.1774(9) 0.2838(8) 0.4078(4) 0.067(2) Uani 1 1 d . U . . .
H137 H 1.244468 0.246120 0.436021 0.080 Uiso 1 1 calc R U . . .
C138 C 1.2031(8) 0.2837(8) 0.3436(4) 0.067(2) Uani 1 1 d . U . . .
H138 H 1.287157 0.247756 0.328782 0.081 Uiso 1 1 calc R U . . .
C139 C 1.1046(7) 0.3366(7) 0.3013(4) 0.0542(19) Uani 1 1 d . U . . .
H139 H 1.122918 0.336109 0.257712 0.065 Uiso 1 1 calc R U . . .
C140 C 0.9771(6) 0.3913(6) 0.3220(3) 0.0413(15) Uani 1 1 d . U . . .
C141 C 0.8735(7) 0.4502(6) 0.2787(3) 0.0388(15) Uani 1 1 d . U . . .
C142 C 0.8985(6) 0.4518(6) 0.2089(3) 0.0406(15) Uani 1 1 d . U . . .
C143 C 0.8734(7) 0.3545(7) 0.1712(3) 0.0448(16) Uani 1 1 d . U . . .
C144 C 0.8274(7) 0.2552(7) 0.2003(4) 0.057(2) Uani 1 1 d . U . . .
H144 H 0.814729 0.251132 0.244263 0.068 Uiso 1 1 calc R U . . .
C145 C 0.8013(9) 0.1645(8) 0.1637(4) 0.070(2) Uani 1 1 d . U . . .
H145 H 0.771136 0.099887 0.183034 0.084 Uiso 1 1 calc R U . . .
C146 C 0.8205(9) 0.1702(8) 0.0970(4) 0.075(2) Uani 1 1 d . U . . .
H146 H 0.803958 0.108749 0.072506 0.090 Uiso 1 1 calc R U . . .
C147 C 0.8625(8) 0.2641(8) 0.0688(4) 0.068(2) Uani 1 1 d . U . . .
H147 H 0.872228 0.267368 0.024556 0.081 Uiso 1 1 calc R U . . .
C148 C 0.8926(7) 0.3585(7) 0.1042(3) 0.0473(17) Uani 1 1 d . U . . .
C149 C 0.9393(8) 0.4566(8) 0.0761(3) 0.0582(19) Uani 1 1 d . U . . .
H149 H 0.954292 0.458958 0.032253 0.070 Uiso 1 1 calc R U . . .
C150 C 0.9630(8) 0.5473(7) 0.1106(3) 0.057(2) Uani 1 1 d . U . . .
H150 H 0.994723 0.610004 0.090103 0.068 Uiso 1 1 calc R U . . .
C151 C 0.9405(7) 0.5488(7) 0.1777(3) 0.0453(16) Uani 1 1 d . U . . .
O152 O 0.9610(5) 0.6411(4) 0.2104(2) 0.0505(12) Uani 1 1 d . U . . .
O161 O -0.4318(5) 0.2360(5) 0.8442(2) 0.0605(13) Uani 1 1 d . U . . .
H161 H -0.378693 0.266533 0.823880 0.091 Uiso 1 1 calc R U . . .
C162 C -0.3657(8) 0.1226(7) 0.8726(4) 0.066(2) Uani 1 1 d . U . . .
H62A H -0.273243 0.105852 0.860185 0.079 Uiso 1 1 calc R U . . .
H62B H -0.403398 0.058634 0.856696 0.079 Uiso 1 1 calc R U . . .
C163 C -0.3748(15) 0.1199(11) 0.9402(5) 0.124(5) Uani 1 1 d . U . . .
H63A H -0.328432 0.041132 0.957357 0.149 Uiso 1 1 calc R U . . .
H63B H -0.335935 0.182011 0.956210 0.149 Uiso 1 1 calc R U . . .
H63C H -0.466063 0.134802 0.952722 0.149 Uiso 1 1 calc R U . . .
O171 O 0.3831(6) 0.4136(7) 0.6391(3) 0.0896(19) Uani 1 1 d D U . . .
H71A H 0.319(9) 0.484(6) 0.638(8) 0.134 Uiso 0.678(14) 1 d D U P A 1
H71B H 0.345(9) 0.352(6) 0.653(5) 0.134 Uiso 1 1 d D U . B 1
C172 C 0.340(3) 0.479(3) 0.5885(13) 0.077(8) Uani 0.322(14) 1 d D U P A 2
H17A H 0.331210 0.563583 0.598577 0.093 Uiso 0.322(14) 1 calc R U P A 2
H17B H 0.250660 0.468993 0.581570 0.093 Uiso 0.322(14) 1 calc R U P A 2
C173 C 0.410(4) 0.462(3) 0.5262(13) 0.101(10) Uani 0.322(14) 1 d D U P A 2
H17C H 0.361421 0.519116 0.494598 0.152 Uiso 0.322(14) 1 calc R U P A 2
H17D H 0.496905 0.475264 0.530462 0.152 Uiso 0.322(14) 1 calc R U P A 2
H17E H 0.415737 0.379947 0.513324 0.152 Uiso 0.322(14) 1 calc R U P A 2
O181 O 0.2888(7) 0.6163(7) 0.3692(4) 0.109(2) Uani 1 1 d D U . . .
H181 H 0.340045 0.635200 0.342578 0.164 Uiso 1 1 calc DR U . A 1
H81B H 0.29(3) 0.536(8) 0.372(16) 0.164 Uiso 0.322(14) 1 d D U P A 2
C182 C 0.3545(14) 0.5177(13) 0.4068(7) 0.081(4) Uani 0.678(14) 1 d D U P A 1
H82A H 0.448208 0.515930 0.405534 0.097 Uiso 0.678(14) 1 calc R U P A 1
H82B H 0.342940 0.443495 0.388256 0.097 Uiso 0.678(14) 1 calc R U P A 1
C183 C 0.311(2) 0.5162(19) 0.4751(7) 0.139(7) Uani 0.678(14) 1 d D U P A 1
H18C H 0.362330 0.444439 0.497499 0.208 Uiso 0.678(14) 1 calc R U P A 1
H18D H 0.324743 0.587868 0.494562 0.208 Uiso 0.678(14) 1 calc R U P A 1
H18E H 0.219240 0.515270 0.477245 0.208 Uiso 0.678(14) 1 calc R U P A 1
O191 O 1.1194(5) 0.7636(6) 0.1520(3) 0.0787(17) Uani 1 1 d . U . . .
H191 H 1.071590 0.736213 0.177364 0.118 Uiso 1 1 calc R U . . .
C192 C 1.0461(10) 0.8723(9) 0.1213(5) 0.087(3) Uani 1 1 d . U . . .
H92A H 1.077639 0.941084 0.135770 0.104 Uiso 1 1 calc R U . . .
H92B H 0.953878 0.884038 0.133561 0.104 Uiso 1 1 calc R U . . .
C193 C 1.0564(16) 0.8708(12) 0.0521(5) 0.142(5) Uani 1 1 d . U . . .
H93A H 1.005012 0.946476 0.033495 0.213 Uiso 1 1 calc R U . . .
H93B H 1.147283 0.861030 0.039586 0.213 Uiso 1 1 calc R U . . .
H93C H 1.023523 0.803984 0.037377 0.213 Uiso 1 1 calc R U . . .

loop_
_atom_site_aniso_label
_atom_site_aniso_U_11
_atom_site_aniso_U_22
_atom_site_aniso_U_33
_atom_site_aniso_U_23
_atom_site_aniso_U_13
_atom_site_aniso_U_12
N1 0.054(3) 0.046(3) 0.052(3) -0.005(3) -0.003(3) -0.014(3)
C2 0.035(3) 0.050(4) 0.040(3) -0.004(3) -0.009(3) -0.008(3)
C3 0.081(5) 0.054(4) 0.066(5) 0.019(3) -0.014(4) -0.027(4)
C4 0.119(7) 0.052(5) 0.124(6) 0.011(5) -0.027(6) -0.027(5)
C5 0.102(6) 0.057(5) 0.140(7) -0.039(5) -0.013(6) -0.023(4)
C6 0.086(6) 0.063(5) 0.104(6) -0.039(4) 0.005(5) -0.018(4)
C7 0.049(4) 0.057(4) 0.053(4) -0.005(3) -0.003(3) -0.022(3)
N8 0.135(6) 0.083(4) 0.054(4) -0.012(3) 0.035(4) -0.066(4)
N11 0.074(4) 0.054(4) 0.048(3) -0.010(3) -0.005(3) -0.017(3)
C12 0.056(4) 0.053(4) 0.041(4) -0.009(3) 0.000(3) -0.018(3)
C13 0.083(5) 0.055(4) 0.066(5) -0.011(4) 0.028(4) -0.026(4)
C14 0.073(5) 0.061(4) 0.095(6) 0.000(4) 0.026(4) -0.022(4)
C15 0.080(5) 0.052(4) 0.074(5) -0.002(3) 0.016(4) -0.017(3)
C16 0.068(5) 0.067(4) 0.058(4) -0.015(3) 0.014(4) -0.014(4)
C17 0.053(4) 0.065(4) 0.054(4) -0.001(3) 0.003(3) -0.021(3)
N18 0.125(7) 0.085(5) 0.096(5) 0.004(4) 0.050(5) -0.048(5)
N21 0.168(9) 0.094(6) 0.158(9) -0.003(6) 0.087(8) -0.053(6)
C22 0.087(5) 0.065(4) 0.051(4) -0.009(3) 0.018(4) -0.030(4)
C23 0.120(7) 0.075(5) 0.083(6) -0.027(4) 0.038(5) -0.021(5)
C24 0.091(6) 0.062(4) 0.091(5) -0.008(4) -0.010(4) -0.025(4)
C25 0.118(7) 0.052(4) 0.091(5) 0.004(4) 0.027(5) -0.018(4)
C26 0.144(8) 0.071(5) 0.090(6) 0.000(5) 0.056(6) -0.023(5)
C27 0.068(4) 0.050(4) 0.044(4) -0.003(3) -0.020(3) -0.012(3)
N28 0.082(4) 0.050(4) 0.052(4) -0.002(3) -0.006(3) -0.022(3)
N31 0.078(4) 0.071(4) 0.061(4) -0.010(3) -0.005(3) -0.035(4)
C32 0.151(8) 0.063(5) 0.080(5) -0.001(4) -0.020(6) -0.039(5)
C33 0.163(10) 0.143(8) 0.095(6) -0.056(6) 0.003(6) -0.032(7)
C34 0.100(7) 0.143(8) 0.138(8) -0.057(7) 0.013(6) -0.027(6)
C35 0.165(10) 0.117(8) 0.144(8) -0.032(7) 0.037(8) -0.002(7)
C36 0.209(10) 0.077(6) 0.121(6) -0.002(5) -0.080(7) -0.056(6)
C37 0.101(7) 0.091(6) 0.095(6) -0.001(5) -0.028(5) -0.034(5)
N38 0.225(11) 0.161(9) 0.109(6) 0.001(6) -0.002(7) -0.117(8)
O41 0.046(3) 0.081(4) 0.042(3) -0.016(3) 0.001(2) 0.001(2)
C42 0.042(4) 0.060(4) 0.034(3) -0.007(3) -0.002(3) -0.021(3)
C43 0.057(4) 0.069(5) 0.040(4) -0.012(3) 0.011(3) -0.020(4)
C44 0.064(4) 0.065(5) 0.037(4) -0.010(3) 0.014(3) -0.031(3)
C45 0.066(4) 0.047(4) 0.033(3) -0.003(3) -0.003(3) -0.028(3)
C46 0.077(5) 0.068(5) 0.044(4) 0.009(4) -0.008(4) -0.028(4)
C47 0.076(5) 0.074(6) 0.065(5) 0.014(4) -0.026(4) -0.024(4)
C48 0.061(5) 0.056(5) 0.064(5) 0.001(4) -0.015(4) -0.007(4)
C49 0.050(4) 0.062(5) 0.047(4) 0.000(4) -0.001(3) -0.016(3)
C50 0.049(4) 0.040(4) 0.040(3) -0.001(3) 0.000(3) -0.022(3)
C51 0.046(4) 0.044(4) 0.036(3) -0.009(3) 0.005(3) -0.019(3)
C52 0.036(3) 0.050(4) 0.033(3) -0.008(3) -0.003(3) -0.007(3)
C53 0.035(4) 0.056(4) 0.043(4) -0.007(3) -0.001(3) 0.000(3)
C54 0.048(4) 0.061(5) 0.055(4) -0.015(4) 0.006(3) -0.016(4)
C55 0.055(5) 0.072(5) 0.075(5) -0.023(4) 0.004(4) -0.020(4)
C56 0.060(5) 0.081(6) 0.071(5) -0.038(4) -0.001(4) -0.014(4)
C57 0.053(4) 0.085(5) 0.046(4) -0.022(4) -0.008(3) -0.009(4)
C58 0.035(3) 0.065(4) 0.040(4) -0.009(3) -0.002(3) -0.005(3)
C59 0.060(4) 0.070(5) 0.030(4) -0.003(3) 0.008(3) 0.003(4)
C60 0.066(5) 0.059(5) 0.043(4) 0.002(3) 0.010(4) -0.008(4)
C61 0.040(4) 0.055(4) 0.032(3) 0.001(3) 0.001(3) 0.000(3)
O62 0.049(3) 0.047(3) 0.046(3) -0.003(2) 0.004(2) -0.010(2)
O71 0.050(3) 0.048(3) 0.038(3) -0.008(2) 0.004(2) -0.015(2)
C72 0.035(3) 0.048(4) 0.033(3) -0.001(3) -0.004(3) -0.011(3)
C73 0.061(5) 0.064(5) 0.042(4) -0.002(3) 0.013(3) -0.024(4)
C74 0.067(5) 0.070(5) 0.037(4) -0.008(4) 0.002(4) -0.016(4)
C75 0.056(4) 0.054(4) 0.041(4) -0.014(3) -0.004(3) -0.008(3)
C76 0.071(5) 0.066(5) 0.047(4) -0.019(4) -0.005(4) -0.012(4)
C77 0.085(6) 0.061(5) 0.071(5) -0.024(4) -0.002(4) -0.018(4)
C78 0.075(5) 0.046(4) 0.073(5) -0.005(4) 0.002(4) -0.017(4)
C79 0.060(4) 0.051(4) 0.046(4) -0.009(3) 0.005(3) -0.007(3)
C80 0.042(4) 0.041(4) 0.034(3) 0.000(3) -0.005(3) -0.006(3)
C81 0.036(3) 0.043(4) 0.026(3) -0.001(3) -0.004(3) -0.001(3)
C82 0.035(3) 0.039(4) 0.035(3) -0.005(3) -0.001(3) -0.006(3)
C83 0.043(3) 0.030(3) 0.042(3) 0.000(3) -0.002(3) -0.011(3)
C84 0.048(4) 0.050(4) 0.046(4) -0.004(3) -0.002(3) -0.008(3)
C85 0.043(4) 0.055(5) 0.074(5) -0.001(4) -0.005(4) 0.000(3)
C86 0.057(4) 0.078(5) 0.062(5) 0.023(4) -0.023(4) -0.003(4)
C87 0.063(4) 0.063(5) 0.043(4) 0.011(4) -0.012(3) -0.018(4)
C88 0.052(4) 0.041(4) 0.035(3) 0.007(3) -0.009(3) -0.018(3)
C89 0.057(4) 0.060(5) 0.030(3) -0.006(3) 0.005(3) -0.016(3)
C90 0.047(4) 0.059(5) 0.039(4) -0.006(3) 0.008(3) -0.008(3)
C91 0.038(3) 0.045(4) 0.036(3) -0.003(3) 0.001(3) -0.006(3)
O92 0.041(3) 0.081(4) 0.042(3) -0.005(3) -0.006(2) 0.008(2)
O101 0.051(3) 0.048(3) 0.050(3) -0.003(2) 0.007(2) -0.013(2)
C102 0.045(4) 0.040(4) 0.043(4) -0.003(3) -0.001(3) -0.005(3)
C103 0.069(5) 0.057(5) 0.038(4) 0.007(3) -0.003(3) -0.016(4)
C104 0.069(5) 0.063(5) 0.039(4) -0.006(3) 0.000(3) -0.012(4)
C105 0.051(4) 0.056(4) 0.034(3) -0.005(3) -0.004(3) -0.004(3)
C106 0.074(5) 0.063(5) 0.057(4) -0.023(4) -0.009(4) -0.006(4)
C107 0.080(5) 0.064(5) 0.070(5) -0.023(4) -0.005(4) -0.023(4)
C108 0.071(5) 0.054(5) 0.068(5) -0.013(4) -0.005(4) -0.021(4)
C109 0.062(4) 0.054(4) 0.044(4) -0.004(3) -0.003(3) -0.015(4)
C110 0.044(4) 0.052(4) 0.031(3) -0.007(3) -0.003(3) -0.010(3)
C111 0.043(4) 0.049(4) 0.036(3) -0.002(3) 0.001(3) -0.007(3)
C112 0.040(3) 0.051(4) 0.033(3) -0.004(3) -0.001(3) -0.015(3)
C113 0.050(4) 0.047(4) 0.036(3) -0.002(3) -0.006(3) -0.015(3)
C114 0.054(4) 0.051(4) 0.047(4) -0.008(3) 0.000(3) -0.013(3)
C115 0.051(4) 0.070(5) 0.065(5) -0.002(4) -0.003(4) -0.015(4)
C116 0.073(5) 0.068(5) 0.056(5) 0.009(4) -0.018(4) -0.018(4)
C117 0.078(5) 0.082(6) 0.034(4) 0.001(4) -0.011(3) -0.037(4)
C118 0.060(4) 0.062(5) 0.040(4) 0.002(3) -0.001(3) -0.029(3)
C119 0.073(5) 0.087(6) 0.032(4) -0.002(4) 0.005(3) -0.032(4)
C120 0.055(4) 0.069(5) 0.054(4) -0.021(4) 0.013(3) -0.016(4)
C121 0.044(4) 0.053(4) 0.048(4) -0.012(3) 0.001(3) -0.015(3)
O122 0.051(3) 0.081(4) 0.057(3) -0.019(3) -0.004(3) -0.004(3)
O131 0.044(3) 0.081(4) 0.052(3) -0.018(3) -0.006(2) 0.000(3)
C132 0.052(4) 0.045(4) 0.041(4) -0.010(3) -0.010(3) -0.012(3)
C133 0.042(4) 0.063(5) 0.057(4) -0.017(4) 0.008(3) -0.015(3)
C134 0.070(4) 0.059(5) 0.034(4) -0.010(3) 0.003(3) -0.024(4)
C135 0.053(4) 0.044(4) 0.041(4) -0.005(3) -0.002(3) -0.015(3)
C136 0.072(5) 0.065(5) 0.049(4) 0.004(4) -0.011(4) -0.020(4)
C137 0.065(5) 0.074(5) 0.059(5) 0.013(4) -0.016(4) -0.014(4)
C138 0.050(4) 0.082(6) 0.066(5) 0.012(4) -0.007(4) -0.009(4)
C139 0.050(4) 0.060(5) 0.050(4) 0.001(4) 0.002(3) -0.009(3)
C140 0.042(3) 0.042(4) 0.042(3) -0.002(3) 0.000(3) -0.014(3)
C141 0.047(4) 0.032(4) 0.041(3) -0.006(3) -0.001(3) -0.014(3)
C142 0.033(3) 0.047(4) 0.043(4) -0.006(3) -0.003(3) -0.009(3)
C143 0.036(3) 0.049(4) 0.047(4) -0.010(3) -0.003(3) -0.004(3)
C144 0.062(5) 0.050(4) 0.063(5) -0.005(4) -0.007(4) -0.021(4)
C145 0.087(6) 0.057(5) 0.072(5) -0.018(4) -0.007(4) -0.026(4)
C146 0.094(6) 0.061(5) 0.071(5) -0.026(4) -0.017(5) -0.018(4)
C147 0.071(5) 0.078(6) 0.051(4) -0.019(4) -0.010(4) -0.008(4)
C148 0.042(4) 0.053(4) 0.042(4) -0.008(3) -0.005(3) 0.000(3)
C149 0.063(5) 0.073(5) 0.034(4) -0.005(4) -0.001(3) -0.008(4)
C150 0.067(5) 0.061(5) 0.043(4) -0.002(3) 0.005(4) -0.015(4)
C151 0.047(4) 0.047(4) 0.042(4) -0.009(3) 0.004(3) -0.011(3)
O152 0.058(3) 0.048(3) 0.050(3) -0.006(2) 0.007(2) -0.020(2)
O161 0.053(3) 0.066(4) 0.063(3) 0.009(3) -0.001(2) -0.018(3)
C162 0.071(5) 0.051(5) 0.079(5) 0.004(4) 0.005(4) -0.021(4)
C163 0.207(13) 0.091(8) 0.065(6) 0.021(5) -0.007(7) -0.020(8)
O171 0.082(4) 0.110(5) 0.086(4) 0.021(4) -0.003(3) -0.046(4)
C172 0.079(13) 0.056(12) 0.099(12) 0.014(10) -0.003(10) -0.025(10)
C173 0.14(2) 0.088(19) 0.084(13) 0.008(14) -0.009(15) -0.046(16)
O181 0.076(4) 0.099(5) 0.144(6) 0.047(4) 0.011(4) -0.016(4)
C182 0.073(7) 0.066(7) 0.103(8) 0.009(6) 0.006(6) -0.015(6)
C183 0.204(18) 0.138(14) 0.085(9) -0.005(9) -0.018(10) -0.059(13)
O191 0.062(4) 0.094(5) 0.083(4) 0.018(3) 0.005(3) -0.030(3)
C192 0.091(6) 0.085(6) 0.085(6) 0.017(5) 0.000(5) -0.026(5)
C193 0.219(14) 0.124(10) 0.077(6) 0.025(7) 0.003(8) -0.036(10)

loop_
_atom_type_symbol
_atom_type_description
_atom_type_scat_dispersion_real
_atom_type_scat_dispersion_imag
_atom_type_scat_source
C C 0.0033 0.0016 'International Tables Vol C Tables 4.2.6.8 and 6.1.1.4'
H H 0.0000 0.0000 'International Tables Vol C Tables 4.2.6.8 and 6.1.1.4'
N N 0.0061 0.0033 'International Tables Vol C Tables 4.2.6.8 and 6.1.1.4'
O O 0.0106 0.0060 'International Tables Vol C Tables 4.2.6.8 and 6.1.1.4'

loop_
_geom_angle_atom_site_label_1
_geom_angle_atom_site_label_2
_geom_angle_atom_site_label_3
_geom_angle
_geom_angle_site_symmetry_1
_geom_angle_site_symmetry_3
_geom_angle_publ_flag
C2 N1 H1A 109.5 . . ?
C2 N1 H1B 109.5 . . ?
H1A N1 H1B 109.5 . . ?
C2 N1 H1C 109.5 . . ?
H1A N1 H1C 109.5 . . ?
H1B N1 H1C 109.5 . . ?
C3 C2 N1 110.0(5) . . ?
C3 C2 C7 112.7(5) . . ?
N1 C2 C7 107.8(5) . . ?
C3 C2 H2 108.7 . . ?
N1 C2 H2 108.7 . . ?
C7 C2 H2 108.7 . . ?
C2 C3 C4 107.5(6) . . ?
C2 C3 H3A 110.2 . . ?
C4 C3 H3A 110.2 . . ?
C2 C3 H3AB 110.2 . . ?
C4 C3 H3AB 110.2 . . ?
H3A C3 H3AB 108.5 . . ?
C5 C4 C3 112.6(7) . . ?
C5 C4 H4A 109.1 . . ?
C3 C4 H4A 109.1 . . ?
C5 C4 H4AB 109.1 . . ?
C3 C4 H4AB 109.1 . . ?
H4A C4 H4AB 107.8 . . ?
C4 C5 C6 111.2(6) . . ?
C4 C5 H5A 109.4 . . ?
C6 C5 H5A 109.4 . . ?
C4 C5 H5AB 109.4 . . ?
C6 C5 H5AB 109.4 . . ?
H5A C5 H5AB 108.0 . . ?
C5 C6 C7 110.6(6) . . ?
C5 C6 H6A 109.5 . . ?
C7 C6 H6A 109.5 . . ?
C5 C6 H6AB 109.5 . . ?
C7 C6 H6AB 109.5 . . ?
H6A C6 H6AB 108.1 . . ?
N8 C7 C2 109.2(5) . . ?
N8 C7 C6 113.8(6) . . ?
C2 C7 C6 106.7(6) . . ?
N8 C7 H7 109.0 . . ?
C2 C7 H7 109.0 . . ?
C6 C7 H7 109.0 . . ?
C7 N8 H8A 105(2) . . ?
C7 N8 H8B 106(2) . . ?
H8A N8 H8B 105(5) . . ?
C12 N11 H11A 109.5 . . ?
C12 N11 H11B 109.5 . . ?
H11A N11 H11B 109.5 . . ?
C12 N11 H11C 109.5 . . ?
H11A N11 H11C 109.5 . . ?
H11B N11 H11C 109.5 . . ?
N11 C12 C17 110.7(5) . . ?
N11 C12 C13 111.3(5) . . ?
C17 C12 C13 111.6(6) . . ?
N11 C12 H12 107.7 . . ?
C17 C12 H12 107.7 . . ?
C13 C12 H12 107.7 . . ?
C12 C13 C14 110.0(6) . . ?
C12 C13 H13A 109.7 . . ?
C14 C13 H13A 109.7 . . ?
C12 C13 H13B 109.7 . . ?
C14 C13 H13B 109.7 . . ?
H13A C13 H13B 108.2 . . ?
C15 C14 C13 109.2(6) . . ?
C15 C14 H14A 109.8 . . ?
C13 C14 H14A 109.8 . . ?
C15 C14 H14B 109.8 . . ?
C13 C14 H14B 109.8 . . ?
H14A C14 H14B 108.3 . . ?
C16 C15 C14 110.9(6) . . ?
C16 C15 H15A 109.5 . . ?
C14 C15 H15A 109.5 . . ?
C16 C15 H15B 109.5 . . ?
C14 C15 H15B 109.5 . . ?
H15A C15 H15B 108.1 . . ?
C17 C16 C15 111.6(6) . . ?
C17 C16 H16A 109.3 . . ?
C15 C16 H16A 109.3 . . ?
C17 C16 H16B 109.3 . . ?
C15 C16 H16B 109.3 . . ?
H16A C16 H16B 108.0 . . ?
N18 C17 C12 107.9(6) . . ?
N18 C17 C16 113.7(6) . . ?
C12 C17 C16 109.8(5) . . ?
N18 C17 H17 108.4 . . ?
C12 C17 H17 108.4 . . ?
C16 C17 H17 108.4 . . ?
C17 N18 H18A 104(2) . . ?
C17 N18 H18B 103(2) . . ?
H18A N18 H18B 106(6) . . ?
C22 N21 H21A 103(2) . . ?
C22 N21 H21B 100(2) . . ?
H21A N21 H21B 109(7) . . ?
C27 C22 N21 111.1(7) . . ?
C27 C22 C23 109.2(6) . . ?
N21 C22 C23 113.9(7) . . ?
C27 C22 H22 107.5 . . ?
N21 C22 H22 107.5 . . ?
C23 C22 H22 107.5 . . ?
C24 C23 C22 113.5(7) . . ?
C24 C23 H23A 108.9 . . ?
C22 C23 H23A 108.9 . . ?
C24 C23 H23B 108.9 . . ?
C22 C23 H23B 108.9 . . ?
H23A C23 H23B 107.7 . . ?
C23 C24 C25 109.7(7) . . ?
C23 C24 H24A 109.7 . . ?
C25 C24 H24A 109.7 . . ?
C23 C24 H24B 109.7 . . ?
C25 C24 H24B 109.7 . . ?
H24A C24 H24B 108.2 . . ?
C24 C25 C26 109.7(7) . . ?
C24 C25 H25A 109.7 . . ?
C26 C25 H25A 109.7 . . ?
C24 C25 H25B 109.7 . . ?
C26 C25 H25B 109.7 . . ?
H25A C25 H25B 108.2 . . ?
C27 C26 C25 109.2(8) . . ?
C27 C26 H26A 109.8 . . ?
C25 C26 H26A 109.8 . . ?
C27 C26 H26B 109.8 . . ?
C25 C26 H26B 109.8 . . ?
H26A C26 H26B 108.3 . . ?
N28 C27 C26 111.6(7) . . ?
N28 C27 C22 110.3(5) . . ?
C26 C27 C22 112.5(7) . . ?
N28 C27 H27 107.4 . . ?
C26 C27 H27 107.4 . . ?
C22 C27 H27 107.4 . . ?
C27 N28 H28A 109.5 . . ?
C27 N28 H28B 109.5 . . ?
H28A N28 H28B 109.5 . . ?
C27 N28 H28C 109.5 . . ?
H28A N28 H28C 109.5 . . ?
H28B N28 H28C 109.5 . . ?
C32 N31 H31A 109.5 . . ?
C32 N31 H31B 109.5 . . ?
H31A N31 H31B 109.5 . . ?
C32 N31 H31C 109.5 . . ?
H31A N31 H31C 109.5 . . ?
H31B N31 H31C 109.5 . . ?
C33 C32 C37 122.4(7) . . ?
C33 C32 N31 112.0(7) . . ?
C37 C32 N31 111.9(7) . . ?
C33 C32 H32 102.5 . . ?
C37 C32 H32 102.5 . . ?
N31 C32 H32 102.5 . . ?
C32 C33 C34 107.1(9) . . ?
C32 C33 H33A 110.3 . . ?
C34 C33 H33A 110.3 . . ?
C32 C33 H33B 110.3 . . ?
C34 C33 H33B 110.3 . . ?
H33A C33 H33B 108.6 . . ?
C35 C34 C33 119.6(9) . . ?
C35 C34 H34A 107.4 . . ?
C33 C34 H34A 107.4 . . ?
C35 C34 H34B 107.4 . . ?
C33 C34 H34B 107.4 . . ?
H34A C34 H34B 106.9 . . ?
C34 C35 C36 115.7(11) . . ?
C34 C35 H35A 108.4 . . ?
C36 C35 H35A 108.4 . . ?
C34 C35 H35B 108.4 . . ?
C36 C35 H35B 108.4 . . ?
H35A C35 H35B 107.4 . . ?
C35 C36 C37 108.8(8) . . ?
C35 C36 H36A 109.9 . . ?
C37 C36 H36A 109.9 . . ?
C35 C36 H36B 109.9 . . ?
C37 C36 H36B 109.9 . . ?
H36A C36 H36B 108.3 . . ?
N38 C37 C32 111.8(7) . . ?
N38 C37 C36 112.1(8) . . ?
C32 C37 C36 111.5(8) . . ?
N38 C37 H37 107.0 . . ?
C32 C37 H37 107.0 . . ?
C36 C37 H37 107.0 . . ?
C37 N38 H38A 109(2) . . ?
C37 N38 H38B 109(2) . . ?
H38A N38 H38B 118(6) . . ?
C42 O41 H41 109.5 . . ?
O41 C42 C51 119.2(6) . . ?
O41 C42 C43 120.2(6) . . ?
C51 C42 C43 120.6(7) . . ?
C44 C43 C42 120.7(7) . . ?
C44 C43 H43 119.6 . . ?
C42 C43 H43 119.6 . . ?
C43 C44 C45 121.5(7) . . ?
C43 C44 H44 119.2 . . ?
C45 C44 H44 119.2 . . ?
C46 C45 C44 122.6(7) . . ?
C46 C45 C50 120.0(7) . . ?
C44 C45 C50 117.4(7) . . ?
C47 C46 C45 120.6(8) . . ?
C47 C46 H46 119.7 . . ?
C45 C46 H46 119.7 . . ?
C46 C47 C48 120.2(8) . . ?
C46 C47 H47 119.9 . . ?
C48 C47 H47 119.9 . . ?
C49 C48 C47 120.4(8) . . ?
C49 C48 H48 119.8 . . ?
C47 C48 H48 119.8 . . ?
C48 C49 C50 121.5(7) . . ?
C48 C49 H49 119.3 . . ?
C50 C49 H49 119.3 . . ?
C51 C50 C49 122.3(6) . . ?
C51 C50 C45 120.5(6) . . ?
C49 C50 C45 117.2(7) . . ?
C42 C51 C50 119.3(6) . . ?
C42 C51 C52 118.7(6) . . ?
C50 C51 C52 122.0(6) . . ?
C61 C52 C53 119.8(6) . . ?
C61 C52 C51 120.6(6) . . ?
C53 C52 C51 119.6(6) . . ?
C54 C53 C58 117.4(7) . . ?
C54 C53 C52 122.7(6) . . ?
C58 C53 C52 119.9(7) . . ?
C55 C54 C53 123.0(7) . . ?
C55 C54 H54 118.5 . . ?
C53 C54 H54 118.5 . . ?
C54 C55 C56 117.9(8) . . ?
C54 C55 H55 121.0 . . ?
C56 C55 H55 121.0 . . ?
C57 C56 C55 120.1(8) . . ?
C57 C56 H56 119.9 . . ?
C55 C56 H56 119.9 . . ?
C56 C57 C58 124.2(8) . . ?
C56 C57 H57 117.9 . . ?
C58 C57 H57 117.9 . . ?
C59 C58 C57 123.9(7) . . ?
C59 C58 C53 118.8(7) . . ?
C57 C58 C53 117.3(7) . . ?
C60 C59 C58 120.9(7) . . ?
C60 C59 H59 119.6 . . ?
C58 C59 H59 119.6 . . ?
C59 C60 C61 121.7(7) . . ?
C59 C60 H60 119.1 . . ?
C61 C60 H60 119.1 . . ?
O62 C61 C52 122.4(6) . . ?
O62 C61 C60 118.7(6) . . ?
C52 C61 C60 118.9(7) . . ?
O71 C72 C81 124.3(6) . . ?
O71 C72 C73 118.5(6) . . ?
C81 C72 C73 117.1(6) . . ?
C74 C73 C72 122.9(7) . . ?
C74 C73 H73 118.6 . . ?
C72 C73 H73 118.6 . . ?
C73 C74 C75 120.2(7) . . ?
C73 C74 H74 119.9 . . ?
C75 C74 H74 119.9 . . ?
C74 C75 C76 121.7(7) . . ?
C74 C75 C80 118.6(6) . . ?
C76 C75 C80 119.7(7) . . ?
C77 C76 C75 120.2(7) . . ?
C77 C76 H76 119.9 . . ?
C75 C76 H76 119.9 . . ?
C76 C77 C78 119.9(8) . . ?
C76 C77 H77 120.0 . . ?
C78 C77 H77 120.0 . . ?
C79 C78 C77 121.0(8) . . ?
C79 C78 H78 119.5 . . ?
C77 C78 H78 119.5 . . ?
C78 C79 C80 122.2(7) . . ?
C78 C79 H79 118.9 . . ?
C80 C79 H79 118.9 . . ?
C81 C80 C79 123.8(6) . . ?
C81 C80 C75 119.3(6) . . ?
C79 C80 C75 116.9(6) . . ?
C72 C81 C80 122.0(6) . . ?
C72 C81 C82 118.5(6) . . ?
C80 C81 C82 119.5(6) . . ?
C91 C82 C83 118.9(6) . . ?
C91 C82 C81 119.2(6) . . ?
C83 C82 C81 121.8(6) . . ?
C82 C83 C88 120.4(6) . . ?
C82 C83 C84 121.3(6) . . ?
C88 C83 C84 118.2(6) . . ?
C85 C84 C83 120.6(7) . . ?
C85 C84 H84 119.7 . . ?
C83 C84 H84 119.7 . . ?
C84 C85 C86 120.9(7) . . ?
C84 C85 H85 119.5 . . ?
C86 C85 H85 119.5 . . ?
C87 C86 C85 118.7(7) . . ?
C87 C86 H86 120.7 . . ?
C85 C86 H86 120.7 . . ?
C86 C87 C88 122.6(7) . . ?
C86 C87 H87 118.7 . . ?
C88 C87 H87 118.7 . . ?
C87 C88 C89 122.6(7) . . ?
C87 C88 C83 118.9(7) . . ?
C89 C88 C83 118.5(6) . . ?
C90 C89 C88 121.2(6) . . ?
C90 C89 H89 119.4 . . ?
C88 C89 H89 119.4 . . ?
C89 C90 C91 121.3(7) . . ?
C89 C90 H90 119.3 . . ?
C91 C90 H90 119.3 . . ?
O92 C91 C90 122.1(6) . . ?
O92 C91 C82 118.3(6) . . ?
C90 C91 C82 119.6(6) . . ?
C91 O92 H92 109.5 . . ?
O101 C102 C111 123.3(6) . . ?
O101 C102 C103 119.2(6) . . ?
C111 C102 C103 117.4(6) . . ?
C104 C103 C102 122.2(7) . . ?
C104 C103 H103 118.9 . . ?
C102 C103 H103 118.9 . . ?
C103 C104 C105 121.9(7) . . ?
C103 C104 H104 119.1 . . ?
C105 C104 H104 119.1 . . ?
C106 C105 C110 121.4(7) . . ?
C106 C105 C104 121.7(7) . . ?
C110 C105 C104 116.8(7) . . ?
C107 C106 C105 118.9(8) . . ?
C107 C106 H106 120.6 . . ?
C105 C106 H106 120.6 . . ?
C108 C107 C106 119.8(8) . . ?
C108 C107 H107 120.1 . . ?
C106 C107 H107 120.1 . . ?
C109 C108 C107 122.7(8) . . ?
C109 C108 H108 118.6 . . ?
C107 C108 H108 118.6 . . ?
C108 C109 C110 120.6(7) . . ?
C108 C109 H109 119.7 . . ?
C110 C109 H109 119.7 . . ?
C111 C110 C109 122.7(6) . . ?
C111 C110 C105 120.7(6) . . ?
C109 C110 C105 116.6(6) . . ?
C110 C111 C102 121.0(6) . . ?
C110 C111 C112 120.3(6) . . ?
C102 C111 C112 118.7(6) . . ?
C121 C112 C113 119.2(6) . . ?
C121 C112 C111 119.4(6) . . ?
C113 C112 C111 121.4(6) . . ?
C112 C113 C114 122.3(6) . . ?
C112 C113 C118 120.0(7) . . ?
C114 C113 C118 117.7(7) . . ?
C115 C114 C113 121.1(7) . . ?
C115 C114 H114 119.5 . . ?
C113 C114 H114 119.5 . . ?
C114 C115 C116 121.8(8) . . ?
C114 C115 H115 119.1 . . ?
C116 C115 H115 119.1 . . ?
C117 C116 C115 119.1(8) . . ?
C117 C116 H116 120.5 . . ?
C115 C116 H116 120.5 . . ?
C116 C117 C118 122.0(7) . . ?
C116 C117 H117 119.0 . . ?
C118 C117 H117 119.0 . . ?
C119 C118 C113 118.6(7) . . ?
C119 C118 C117 123.1(7) . . ?
C113 C118 C117 118.3(7) . . ?
C120 C119 C118 121.8(7) . . ?
C120 C119 H119 119.1 . . ?
C118 C119 H119 119.1 . . ?
C119 C120 C121 120.3(7) . . ?
C119 C120 H120 119.9 . . ?
C121 C120 H120 119.9 . . ?
O122 C121 C112 117.8(6) . . ?
O122 C121 C120 122.1(7) . . ?
C112 C121 C120 120.0(7) . . ?
C121 O122 H122 109.5 . . ?
C132 O131 H131 109.5 . . ?
C141 C132 O131 119.1(6) . . ?
C141 C132 C133 122.0(7) . . ?
O131 C132 C133 118.9(6) . . ?
C134 C133 C132 120.0(7) . . ?
C134 C133 H133 120.0 . . ?
C132 C133 H133 120.0 . . ?
C133 C134 C135 120.9(7) . . ?
C133 C134 H134 119.6 . . ?
C135 C134 H134 119.6 . . ?
C134 C135 C136 122.3(7) . . ?
C134 C135 C140 119.0(7) . . ?
C136 C135 C140 118.6(7) . . ?
C137 C136 C135 120.2(8) . . ?
C137 C136 H136 119.9 . . ?
C135 C136 H136 119.9 . . ?
C136 C137 C138 121.9(8) . . ?
C136 C137 H137 119.1 . . ?
C138 C137 H137 119.1 . . ?
C137 C138 C139 119.8(8) . . ?
C137 C138 H138 120.1 . . ?
C139 C138 H138 120.1 . . ?
C138 C139 C140 121.5(7) . . ?
C138 C139 H139 119.2 . . ?
C140 C139 H139 119.2 . . ?
C139 C140 C135 118.0(7) . . ?
C139 C140 C141 122.6(6) . . ?
C135 C140 C141 119.4(6) . . ?
C132 C141 C140 118.6(6) . . ?
C132 C141 C142 121.4(6) . . ?
C140 C141 C142 120.0(6) . . ?
C151 C142 C143 118.9(6) . . ?
C151 C142 C141 121.0(6) . . ?
C143 C142 C141 120.0(6) . . ?
C148 C143 C144 118.7(6) . . ?
C148 C143 C142 120.0(7) . . ?
C144 C143 C142 121.3(6) . . ?
C145 C144 C143 120.6(8) . . ?
C145 C144 H144 119.7 . . ?
C143 C144 H144 119.7 . . ?
C144 C145 C146 119.8(8) . . ?
C144 C145 H145 120.1 . . ?
C146 C145 H145 120.1 . . ?
C147 C146 C145 120.3(8) . . ?
C147 C146 H146 119.8 . . ?
C145 C146 H146 119.8 . . ?
C146 C147 C148 122.1(8) . . ?
C146 C147 H147 119.0 . . ?
C148 C147 H147 119.0 . . ?
C149 C148 C143 118.2(6) . . ?
C149 C148 C147 123.4(7) . . ?
C143 C148 C147 118.4(7) . . ?
C150 C149 C148 122.3(7) . . ?
C150 C149 H149 118.9 . . ?
C148 C149 H149 118.9 . . ?
C149 C150 C151 121.2(7) . . ?
C149 C150 H150 119.4 . . ?
C151 C150 H150 119.4 . . ?
O152 C151 C142 120.5(6) . . ?
O152 C151 C150 120.2(6) . . ?
C142 C151 C150 119.3(6) . . ?
C162 O161 H161 109.5 . . ?
O161 C162 C163 112.4(8) . . ?
O161 C162 H62A 109.1 . . ?
C163 C162 H62A 109.1 . . ?
O161 C162 H62B 109.1 . . ?
C163 C162 H62B 109.1 . . ?
H62A C162 H62B 107.9 . . ?
C162 C163 H63A 109.5 . . ?
C162 C163 H63B 109.5 . . ?
H63A C163 H63B 109.5 . . ?
C162 C163 H63C 109.5 . . ?
H63A C163 H63C 109.5 . . ?
H63B C163 H63C 109.5 . . ?
H71A O171 H71B 107(6) . . ?
O171 C172 C173 122(2) . . ?
O171 C172 H17A 106.8 . . ?
C173 C172 H17A 106.8 . . ?
O171 C172 H17B 106.8 . . ?
C173 C172 H17B 106.8 . . ?
H17A C172 H17B 106.6 . . ?
C172 C173 H17C 109.5 . . ?
C172 C173 H17D 109.5 . . ?
H17C C173 H17D 109.5 . . ?
C172 C173 H17E 109.5 . . ?
H17C C173 H17E 109.5 . . ?
H17D C173 H17E 109.5 . . ?
C182 O181 H181 109.5 . . ?
O181 C182 C183 115.4(13) . . ?
O181 C182 H82A 108.4 . . ?
C183 C182 H82A 108.4 . . ?
O181 C182 H82B 108.4 . . ?
C183 C182 H82B 108.4 . . ?
H82A C182 H82B 107.5 . . ?
C182 C183 H18C 109.5 . . ?
C182 C183 H18D 109.5 . . ?
H18C C183 H18D 109.5 . . ?
C182 C183 H18E 109.5 . . ?
H18C C183 H18E 109.5 . . ?
H18D C183 H18E 109.5 . . ?
C192 O191 H191 109.5 . . ?
O191 C192 C193 112.7(10) . . ?
O191 C192 H92A 109.1 . . ?
C193 C192 H92A 109.1 . . ?
O191 C192 H92B 109.1 . . ?
C193 C192 H92B 109.1 . . ?
H92A C192 H92B 107.8 . . ?
C192 C193 H93A 109.5 . . ?
C192 C193 H93B 109.5 . . ?
H93A C193 H93B 109.5 . . ?
C192 C193 H93C 109.5 . . ?
H93A C193 H93C 109.5 . . ?
H93B C193 H93C 109.5 . . ?

loop_
_geom_bond_atom_site_label_1
_geom_bond_atom_site_label_2
_geom_bond_distance
_geom_bond_site_symmetry_2
_geom_bond_publ_flag
N1 C2 1.501(7) . ?
N1 H1A 0.8900 . ?
N1 H1B 0.8900 . ?
N1 H1C 0.8900 . ?
C2 C3 1.499(9) . ?
C2 C7 1.542(8) . ?
C2 H2 0.9800 . ?
C3 C4 1.529(10) . ?
C3 H3A 0.9700 . ?
C3 H3AB 0.9700 . ?
C4 C5 1.502(11) . ?
C4 H4A 0.9700 . ?
C4 H4AB 0.9700 . ?
C5 C6 1.504(11) . ?
C5 H5A 0.9700 . ?
C5 H5AB 0.9700 . ?
C6 C7 1.553(9) . ?
C6 H6A 0.9700 . ?
C6 H6AB 0.9700 . ?
C7 N8 1.455(8) . ?
C7 H7 0.9800 . ?
N8 H8A 0.89(3) . ?
N8 H8B 0.88(3) . ?
N11 C12 1.499(8) . ?
N11 H11A 0.8900 . ?
N11 H11B 0.8900 . ?
N11 H11C 0.8900 . ?
C12 C17 1.511(9) . ?
C12 C13 1.515(9) . ?
C12 H12 0.9800 . ?
C13 C14 1.528(11) . ?
C13 H13A 0.9700 . ?
C13 H13B 0.9700 . ?
C14 C15 1.523(10) . ?
C14 H14A 0.9700 . ?
C14 H14B 0.9700 . ?
C15 C16 1.521(10) . ?
C15 H15A 0.9700 . ?
C15 H15B 0.9700 . ?
C16 C17 1.512(10) . ?
C16 H16A 0.9700 . ?
C16 H16B 0.9700 . ?
C17 N18 1.469(10) . ?
C17 H17 0.9800 . ?
N18 H18A 0.90(3) . ?
N18 H18B 0.93(3) . ?
N21 C22 1.490(11) . ?
N21 H21A 0.88(3) . ?
N21 H21B 0.95(3) . ?
C22 C27 1.490(9) . ?
C22 C23 1.516(11) . ?
C22 H22 0.9800 . ?
C23 C24 1.476(11) . ?
C23 H23A 0.9700 . ?
C23 H23B 0.9700 . ?
C24 C25 1.518(11) . ?
C24 H24A 0.9700 . ?
C24 H24B 0.9700 . ?
C25 C26 1.539(12) . ?
C25 H25A 0.9700 . ?
C25 H25B 0.9700 . ?
C26 C27 1.482(11) . ?
C26 H26A 0.9700 . ?
C26 H26B 0.9700 . ?
C27 N28 1.477(9) . ?
C27 H27 0.9800 . ?
N28 H28A 0.8900 . ?
N28 H28B 0.8900 . ?
N28 H28C 0.8900 . ?
N31 C32 1.497(8) . ?
N31 H31A 0.8900 . ?
N31 H31B 0.8900 . ?
N31 H31C 0.8900 . ?
C32 C33 1.488(11) . ?
C32 C37 1.490(11) . ?
C32 H32 0.9800 . ?
C33 C34 1.542(12) . ?
C33 H33A 0.9700 . ?
C33 H33B 0.9700 . ?
C34 C35 1.451(12) . ?
C34 H34A 0.9700 . ?
C34 H34B 0.9700 . ?
C35 C36 1.477(12) . ?
C35 H35A 0.9700 . ?
C35 H35B 0.9700 . ?
C36 C37 1.567(12) . ?
C36 H36A 0.9700 . ?
C36 H36B 0.9700 . ?
C37 N38 1.414(10) . ?
C37 H37 0.9800 . ?
N38 H38A 0.90(2) . ?
N38 H38B 0.89(2) . ?
O41 C42 1.351(8) . ?
O41 H41 0.8200 . ?
C42 C51 1.376(9) . ?
C42 C43 1.411(9) . ?
C43 C44 1.353(11) . ?
C43 H43 0.9300 . ?
C44 C45 1.417(11) . ?
C44 H44 0.9300 . ?
C45 C46 1.399(10) . ?
C45 C50 1.434(9) . ?
C46 C47 1.375(12) . ?
C46 H46 0.9300 . ?
C47 C48 1.397(11) . ?
C47 H47 0.9300 . ?
C48 C49 1.369(10) . ?
C48 H48 0.9300 . ?
C49 C50 1.418(10) . ?
C49 H49 0.9300 . ?
C50 C51 1.415(9) . ?
C51 C52 1.483(9) . ?
C52 C61 1.387(10) . ?
C52 C53 1.439(9) . ?
C53 C54 1.418(11) . ?
C53 C58 1.430(9) . ?
C54 C55 1.380(10) . ?
C54 H54 0.9300 . ?
C55 C56 1.423(12) . ?
C55 H55 0.9300 . ?
C56 C57 1.318(12) . ?
C56 H56 0.9300 . ?
C57 C58 1.417(11) . ?
C57 H57 0.9300 . ?
C58 C59 1.399(11) . ?
C59 C60 1.371(10) . ?
C59 H59 0.9300 . ?
C60 C61 1.430(9) . ?
C60 H60 0.9300 . ?
C61 O62 1.322(8) . ?
O71 C72 1.344(8) . ?
C72 C81 1.384(9) . ?
C72 C73 1.419(9) . ?
C73 C74 1.358(10) . ?
C73 H73 0.9300 . ?
C74 C75 1.404(11) . ?
C74 H74 0.9300 . ?
C75 C76 1.417(10) . ?
C75 C80 1.431(9) . ?
C76 C77 1.379(12) . ?
C76 H76 0.9300 . ?
C77 C78 1.389(12) . ?
C77 H77 0.9300 . ?
C78 C79 1.351(10) . ?
C78 H78 0.9300 . ?
C79 C80 1.414(10) . ?
C79 H79 0.9300 . ?
C80 C81 1.400(9) . ?
C81 C82 1.509(9) . ?
C82 C91 1.408(9) . ?
C82 C83 1.420(9) . ?
C83 C88 1.424(9) . ?
C83 C84 1.426(9) . ?
C84 C85 1.359(10) . ?
C84 H84 0.9300 . ?
C85 C86 1.431(12) . ?
C85 H85 0.9300 . ?
C86 C87 1.349(11) . ?
C86 H86 0.9300 . ?
C87 C88 1.403(10) . ?
C87 H87 0.9300 . ?
C88 C89 1.403(10) . ?
C89 C90 1.365(10) . ?
C89 H89 0.9300 . ?
C90 C91 1.408(9) . ?
C90 H90 0.9300 . ?
C91 O92 1.324(8) . ?
O92 H92 0.8200 . ?
O101 C102 1.344(8) . ?
C102 C111 1.407(10) . ?
C102 C103 1.421(9) . ?
C103 C104 1.331(10) . ?
C103 H103 0.9300 . ?
C104 C105 1.432(11) . ?
C104 H104 0.9300 . ?
C105 C106 1.415(10) . ?
C105 C110 1.421(9) . ?
C106 C107 1.386(12) . ?
C106 H106 0.9300 . ?
C107 C108 1.370(11) . ?
C107 H107 0.9300 . ?
C108 C109 1.365(10) . ?
C108 H108 0.9300 . ?
C109 C110 1.416(10) . ?
C109 H109 0.9300 . ?
C110 C111 1.395(9) . ?
C111 C112 1.514(9) . ?
C112 C121 1.397(10) . ?
C112 C113 1.416(9) . ?
C113 C114 1.420(10) . ?
C113 C118 1.422(9) . ?
C114 C115 1.348(10) . ?
C114 H114 0.9300 . ?
C115 C116 1.396(11) . ?
C115 H115 0.9300 . ?
C116 C117 1.343(12) . ?
C116 H116 0.9300 . ?
C117 C118 1.429(11) . ?
C117 H117 0.9300 . ?
C118 C119 1.407(11) . ?
C119 C120 1.351(11) . ?
C119 H119 0.9300 . ?
C120 C121 1.424(10) . ?
C120 H120 0.9300 . ?
C121 O122 1.345(9) . ?
O122 H122 0.8200 . ?
O131 C132 1.381(8) . ?
O131 H131 0.8200 . ?
C132 C141 1.355(10) . ?
C132 C133 1.422(10) . ?
C133 C134 1.345(10) . ?
C133 H133 0.9300 . ?
C134 C135 1.413(10) . ?
C134 H134 0.9300 . ?
C135 C136 1.419(10) . ?
C135 C140 1.424(9) . ?
C136 C137 1.349(11) . ?
C136 H136 0.9300 . ?
C137 C138 1.366(11) . ?
C137 H137 0.9300 . ?
C138 C139 1.370(10) . ?
C138 H138 0.9300 . ?
C139 C140 1.398(10) . ?
C139 H139 0.9300 . ?
C140 C141 1.433(9) . ?
C141 C142 1.484(9) . ?
C142 C151 1.397(10) . ?
C142 C143 1.454(9) . ?
C143 C148 1.416(9) . ?
C143 C144 1.422(10) . ?
C144 C145 1.383(10) . ?
C144 H144 0.9300 . ?
C145 C146 1.408(12) . ?
C145 H145 0.9300 . ?
C146 C147 1.343(12) . ?
C146 H146 0.9300 . ?
C147 C148 1.419(11) . ?
C147 H147 0.9300 . ?
C148 C149 1.406(11) . ?
C149 C150 1.349(10) . ?
C149 H149 0.9300 . ?
C150 C151 1.423(10) . ?
C150 H150 0.9300 . ?
C151 O152 1.330(8) . ?
O161 C162 1.406(9) . ?
O161 H161 0.8200 . ?
C162 C163 1.417(12) . ?
C162 H62A 0.9700 . ?
C162 H62B 0.9700 . ?
C163 H63A 0.9600 . ?
C163 H63B 0.9600 . ?
C163 H63C 0.9600 . ?
O171 C172 1.28(3) . ?
O171 H71A 0.91(3) . ?
O171 H71B 0.91(3) . ?
C172 C173 1.486(18) . ?
C172 H17A 0.9700 . ?
C172 H17B 0.9700 . ?
C173 H17C 0.9600 . ?
C173 H17D 0.9600 . ?
C173 H17E 0.9600 . ?
O181 C182 1.376(15) . ?
O181 H181 0.8200 . ?
O181 H81B 0.90(3) . ?
C182 C183 1.496(15) . ?
C182 H82A 0.9700 . ?
C182 H82B 0.9700 . ?
C183 H18C 0.9600 . ?
C183 H18D 0.9600 . ?
C183 H18E 0.9600 . ?
O191 C192 1.411(11) . ?
O191 H191 0.8200 . ?
C192 C193 1.454(14) . ?
C192 H92A 0.9700 . ?
C192 H92B 0.9700 . ?
C193 H93A 0.9600 . ?
C193 H93B 0.9600 . ?
C193 H93C 0.9600 . ?

loop_
_geom_torsion_atom_site_label_1
_geom_torsion_atom_site_label_2
_geom_torsion_atom_site_label_3
_geom_torsion_atom_site_label_4
_geom_torsion
_geom_torsion_site_symmetry_1
_geom_torsion_site_symmetry_2
_geom_torsion_site_symmetry_3
_geom_torsion_site_symmetry_4
_geom_torsion_publ_flag
N1 C2 C3 C4 179.9(6) . . . . ?
C7 C2 C3 C4 -59.8(8) . . . . ?
C2 C3 C4 C5 56.5(10) . . . . ?
C3 C4 C5 C6 -56.7(11) . . . . ?
C4 C5 C6 C7 57.1(10) . . . . ?
C3 C2 C7 N8 -175.7(6) . . . . ?
N1 C2 C7 N8 -54.1(7) . . . . ?
C3 C2 C7 C6 60.8(7) . . . . ?
N1 C2 C7 C6 -177.6(5) . . . . ?
C5 C6 C7 N8 -178.0(7) . . . . ?
C5 C6 C7 C2 -57.5(8) . . . . ?
N11 C12 C13 C14 176.9(6) . . . . ?
C17 C12 C13 C14 -58.9(8) . . . . ?
C12 C13 C14 C15 58.2(9) . . . . ?
C13 C14 C15 C16 -57.5(9) . . . . ?
C14 C15 C16 C17 57.0(9) . . . . ?
N11 C12 C17 N18 -54.1(8) . . . . ?
C13 C12 C17 N18 -178.6(6) . . . . ?
N11 C12 C17 C16 -178.5(6) . . . . ?
C13 C12 C17 C16 56.9(8) . . . . ?
C15 C16 C17 N18 -176.6(7) . . . . ?
C15 C16 C17 C12 -55.6(8) . . . . ?
C27 C22 C23 C24 -54.9(10) . . . . ?
N21 C22 C23 C24 -179.7(9) . . . . ?
C22 C23 C24 C25 56.3(11) . . . . ?
C23 C24 C25 C26 -57.2(11) . . . . ?
C24 C25 C26 C27 58.6(11) . . . . ?
C25 C26 C27 N28 176.3(8) . . . . ?
C25 C26 C27 C22 -59.1(11) . . . . ?
N21 C22 C27 N28 -52.2(9) . . . . ?
C23 C22 C27 N28 -178.6(7) . . . . ?
N21 C22 C27 C26 -177.5(9) . . . . ?
C23 C22 C27 C26 56.1(9) . . . . ?
C37 C32 C33 C34 -38.2(14) . . . . ?
N31 C32 C33 C34 -175.3(9) . . . . ?
C32 C33 C34 C35 37.7(16) . . . . ?
C33 C34 C35 C36 -49.5(17) . . . . ?
C34 C35 C36 C37 52.2(15) . . . . ?
C33 C32 C37 N38 173.4(11) . . . . ?
N31 C32 C37 N38 -49.4(12) . . . . ?
C33 C32 C37 C36 46.9(13) . . . . ?
N31 C32 C37 C36 -175.9(8) . . . . ?
C35 C36 C37 N38 -175.5(10) . . . . ?
C35 C36 C37 C32 -49.2(13) . . . . ?
O41 C42 C43 C44 176.7(7) . . . . ?
C51 C42 C43 C44 -2.1(11) . . . . ?
C42 C43 C44 C45 0.7(11) . . . . ?
C43 C44 C45 C46 179.6(7) . . . . ?
C43 C44 C45 C50 1.3(10) . . . . ?
C44 C45 C46 C47 -177.0(7) . . . . ?
C50 C45 C46 C47 1.2(11) . . . . ?
C45 C46 C47 C48 -1.5(13) . . . . ?
C46 C47 C48 C49 1.0(13) . . . . ?
C47 C48 C49 C50 -0.3(12) . . . . ?
C48 C49 C50 C51 179.9(7) . . . . ?
C48 C49 C50 C45 0.0(10) . . . . ?
C46 C45 C50 C51 179.6(6) . . . . ?
C44 C45 C50 C51 -2.0(9) . . . . ?
C46 C45 C50 C49 -0.5(9) . . . . ?
C44 C45 C50 C49 177.9(6) . . . . ?
O41 C42 C51 C50 -177.5(6) . . . . ?
C43 C42 C51 C50 1.3(10) . . . . ?
O41 C42 C51 C52 3.3(10) . . . . ?
C43 C42 C51 C52 -177.9(6) . . . . ?
C49 C50 C51 C42 -179.1(6) . . . . ?
C45 C50 C51 C42 0.7(9) . . . . ?
C49 C50 C51 C52 0.1(10) . . . . ?
C45 C50 C51 C52 180.0(6) . . . . ?
C42 C51 C52 C61 80.1(8) . . . . ?
C50 C51 C52 C61 -99.1(8) . . . . ?
C42 C51 C52 C53 -100.3(8) . . . . ?
C50 C51 C52 C53 80.5(8) . . . . ?
C61 C52 C53 C54 178.7(7) . . . . ?
C51 C52 C53 C54 -0.8(10) . . . . ?
C61 C52 C53 C58 0.3(9) . . . . ?
C51 C52 C53 C58 -179.3(6) . . . . ?
C58 C53 C54 C55 -1.3(11) . . . . ?
C52 C53 C54 C55 -179.8(7) . . . . ?
C53 C54 C55 C56 -0.5(12) . . . . ?
C54 C55 C56 C57 2.1(13) . . . . ?
C55 C56 C57 C58 -1.7(13) . . . . ?
C56 C57 C58 C59 -178.4(8) . . . . ?
C56 C57 C58 C53 -0.3(11) . . . . ?
C54 C53 C58 C59 180.0(7) . . . . ?
C52 C53 C58 C59 -1.5(10) . . . . ?
C54 C53 C58 C57 1.8(10) . . . . ?
C52 C53 C58 C57 -179.7(6) . . . . ?
C57 C58 C59 C60 179.2(7) . . . . ?
C53 C58 C59 C60 1.1(11) . . . . ?
C58 C59 C60 C61 0.6(12) . . . . ?
C53 C52 C61 O62 -179.7(6) . . . . ?
C51 C52 C61 O62 -0.1(10) . . . . ?
C53 C52 C61 C60 1.3(10) . . . . ?
C51 C52 C61 C60 -179.1(6) . . . . ?
C59 C60 C61 O62 179.2(6) . . . . ?
C59 C60 C61 C52 -1.8(11) . . . . ?
O71 C72 C73 C74 177.7(7) . . . . ?
C81 C72 C73 C74 -0.2(11) . . . . ?
C72 C73 C74 C75 0.8(13) . . . . ?
C73 C74 C75 C76 -178.3(7) . . . . ?
C73 C74 C75 C80 -0.7(12) . . . . ?
C74 C75 C76 C77 179.4(8) . . . . ?
C80 C75 C76 C77 1.8(12) . . . . ?
C75 C76 C77 C78 1.2(13) . . . . ?
C76 C77 C78 C79 -2.5(14) . . . . ?
C77 C78 C79 C80 0.8(13) . . . . ?
C78 C79 C80 C81 -179.1(7) . . . . ?
C78 C79 C80 C75 2.1(11) . . . . ?
C74 C75 C80 C81 0.2(10) . . . . ?
C76 C75 C80 C81 177.8(7) . . . . ?
C74 C75 C80 C79 179.0(7) . . . . ?
C76 C75 C80 C79 -3.4(10) . . . . ?
O71 C72 C81 C80 -178.1(6) . . . . ?
C73 C72 C81 C80 -0.3(10) . . . . ?
O71 C72 C81 C82 2.7(10) . . . . ?
C73 C72 C81 C82 -179.5(6) . . . . ?
C79 C80 C81 C72 -178.4(6) . . . . ?
C75 C80 C81 C72 0.3(10) . . . . ?
C79 C80 C81 C82 0.8(10) . . . . ?
C75 C80 C81 C82 179.5(6) . . . . ?
C72 C81 C82 C91 -90.6(7) . . . . ?
C80 C81 C82 C91 90.3(8) . . . . ?
C72 C81 C82 C83 89.8(8) . . . . ?
C80 C81 C82 C83 -89.3(8) . . . . ?
C91 C82 C83 C88 -1.7(10) . . . . ?
C81 C82 C83 C88 177.9(6) . . . . ?
C91 C82 C83 C84 179.1(6) . . . . ?
C81 C82 C83 C84 -1.3(10) . . . . ?
C82 C83 C84 C85 -179.5(6) . . . . ?
C88 C83 C84 C85 1.3(10) . . . . ?
C83 C84 C85 C86 -0.2(12) . . . . ?
C84 C85 C86 C87 -0.8(13) . . . . ?
C85 C86 C87 C88 0.7(13) . . . . ?
C86 C87 C88 C89 178.4(7) . . . . ?
C86 C87 C88 C83 0.4(11) . . . . ?
C82 C83 C88 C87 179.5(6) . . . . ?
C84 C83 C88 C87 -1.4(9) . . . . ?
C82 C83 C88 C89 1.4(10) . . . . ?
C84 C83 C88 C89 -179.4(6) . . . . ?
C87 C88 C89 C90 -177.9(7) . . . . ?
C83 C88 C89 C90 0.1(10) . . . . ?
C88 C89 C90 C91 -1.3(11) . . . . ?
C89 C90 C91 O92 -177.0(7) . . . . ?
C89 C90 C91 C82 0.9(11) . . . . ?
C83 C82 C91 O92 178.5(6) . . . . ?
C81 C82 C91 O92 -1.1(9) . . . . ?
C83 C82 C91 C90 0.6(10) . . . . ?
C81 C82 C91 C90 -179.0(6) . . . . ?
O101 C102 C103 C104 179.5(7) . . . . ?
C111 C102 C103 C104 -1.1(11) . . . . ?
C102 C103 C104 C105 0.5(12) . . . . ?
C103 C104 C105 C106 178.8(7) . . . . ?
C103 C104 C105 C110 0.7(12) . . . . ?
C110 C105 C106 C107 -2.4(12) . . . . ?
C104 C105 C106 C107 179.5(8) . . . . ?
C105 C106 C107 C108 1.0(13) . . . . ?
C106 C107 C108 C109 0.8(14) . . . . ?
C107 C108 C109 C110 -1.1(13) . . . . ?
C108 C109 C110 C111 -178.9(7) . . . . ?
C108 C109 C110 C105 -0.3(11) . . . . ?
C106 C105 C110 C111 -179.4(7) . . . . ?
C104 C105 C110 C111 -1.2(10) . . . . ?
C106 C105 C110 C109 2.1(11) . . . . ?
C104 C105 C110 C109 -179.8(7) . . . . ?
C109 C110 C111 C102 179.1(7) . . . . ?
C105 C110 C111 C102 0.6(10) . . . . ?
C109 C110 C111 C112 0.8(10) . . . . ?
C105 C110 C111 C112 -177.7(6) . . . . ?
O101 C102 C111 C110 180.0(6) . . . . ?
C103 C102 C111 C110 0.6(10) . . . . ?
O101 C102 C111 C112 -1.7(10) . . . . ?
C103 C102 C111 C112 178.9(6) . . . . ?
C110 C111 C112 C121 98.4(8) . . . . ?
C102 C111 C112 C121 -80.0(8) . . . . ?
C110 C111 C112 C113 -80.3(8) . . . . ?
C102 C111 C112 C113 101.4(8) . . . . ?
C121 C112 C113 C114 178.7(6) . . . . ?
C111 C112 C113 C114 -2.6(10) . . . . ?
C121 C112 C113 C118 -0.3(10) . . . . ?
C111 C112 C113 C118 178.4(6) . . . . ?
C112 C113 C114 C115 -179.5(7) . . . . ?
C118 C113 C114 C115 -0.5(10) . . . . ?
C113 C114 C115 C116 -1.2(12) . . . . ?
C114 C115 C116 C117 1.0(13) . . . . ?
C115 C116 C117 C118 0.9(12) . . . . ?
C112 C113 C118 C119 2.8(10) . . . . ?
C114 C113 C118 C119 -176.2(6) . . . . ?
C112 C113 C118 C117 -178.7(6) . . . . ?
C114 C113 C118 C117 2.3(10) . . . . ?
C116 C117 C118 C119 175.9(8) . . . . ?
C116 C117 C118 C113 -2.6(11) . . . . ?
C113 C118 C119 C120 -2.5(11) . . . . ?
C117 C118 C119 C120 179.0(7) . . . . ?
C118 C119 C120 C121 -0.3(12) . . . . ?
C113 C112 C121 O122 178.3(6) . . . . ?
C111 C112 C121 O122 -0.4(10) . . . . ?
C113 C112 C121 C120 -2.5(10) . . . . ?
C111 C112 C121 C120 178.8(6) . . . . ?
C119 C120 C121 O122 -178.0(7) . . . . ?
C119 C120 C121 C112 2.9(11) . . . . ?
C141 C132 C133 C134 -0.4(11) . . . . ?
O131 C132 C133 C134 178.4(7) . . . . ?
C132 C133 C134 C135 1.3(11) . . . . ?
C133 C134 C135 C136 178.4(7) . . . . ?
C133 C134 C135 C140 -1.8(11) . . . . ?
C134 C135 C136 C137 -179.0(7) . . . . ?
C140 C135 C136 C137 1.2(11) . . . . ?
C135 C136 C137 C138 0.7(13) . . . . ?
C136 C137 C138 C139 -1.4(14) . . . . ?
C137 C138 C139 C140 0.0(13) . . . . ?
C138 C139 C140 C135 2.0(11) . . . . ?
C138 C139 C140 C141 178.2(7) . . . . ?
C134 C135 C140 C139 177.7(6) . . . . ?
C136 C135 C140 C139 -2.5(10) . . . . ?
C134 C135 C140 C141 1.3(10) . . . . ?
C136 C135 C140 C141 -178.9(6) . . . . ?
O131 C132 C141 C140 -178.9(6) . . . . ?
C133 C132 C141 C140 -0.1(10) . . . . ?
O131 C132 C141 C142 3.0(10) . . . . ?
C133 C132 C141 C142 -178.3(6) . . . . ?
C139 C140 C141 C132 -176.6(6) . . . . ?
C135 C140 C141 C132 -0.4(9) . . . . ?
C139 C140 C141 C142 1.6(10) . . . . ?
C135 C140 C141 C142 177.8(6) . . . . ?
C132 C141 C142 C151 86.0(8) . . . . ?
C140 C141 C142 C151 -92.2(8) . . . . ?
C132 C141 C142 C143 -91.1(8) . . . . ?
C140 C141 C142 C143 90.8(7) . . . . ?
C151 C142 C143 C148 0.5(10) . . . . ?
C141 C142 C143 C148 177.6(6) . . . . ?
C151 C142 C143 C144 -178.4(7) . . . . ?
C141 C142 C143 C144 -1.3(10) . . . . ?
C148 C143 C144 C145 -0.3(11) . . . . ?
C142 C143 C144 C145 178.7(7) . . . . ?
C143 C144 C145 C146 0.1(13) . . . . ?
C144 C145 C146 C147 -0.8(14) . . . . ?
C145 C146 C147 C148 1.7(14) . . . . ?
C144 C143 C148 C149 -179.4(7) . . . . ?
C142 C143 C148 C149 1.6(10) . . . . ?
C144 C143 C148 C147 1.1(10) . . . . ?
C142 C143 C148 C147 -177.8(6) . . . . ?
C146 C147 C148 C149 178.7(8) . . . . ?
C146 C147 C148 C143 -1.9(12) . . . . ?
C143 C148 C149 C150 -1.6(11) . . . . ?
C147 C148 C149 C150 177.8(8) . . . . ?
C148 C149 C150 C151 -0.6(12) . . . . ?
C143 C142 C151 O152 178.2(6) . . . . ?
C141 C142 C151 O152 1.1(10) . . . . ?
C143 C142 C151 C150 -2.7(10) . . . . ?
C141 C142 C151 C150 -179.8(6) . . . . ?
C149 C150 C151 O152 -178.0(7) . . . . ?
C149 C150 C151 C142 2.8(12) . . . . ?
